data_7053560
loop_
_publ_author_name
'Trzewik, Bartosz'
'Seidler, Tomasz'
'Broc\/lawik, Ewa'
'Stadnicka, Katarzyna'

_publ_section_title
;
 Mechanisms of reactions conducted on \a-amido-\a-aminonitrones,
 determined based on the structures of their crystalline products and DFT
 calculations
;
_journal_issue 10
_journal_name_full 'New Journal of Chemistry'
_journal_page_first 2220
_journal_paper_doi 10.1039/c0nj00193g
_journal_volume 34
_journal_year 2010
_chemical_formula_moiety 'C21 H18 N4 O2'
_chemical_formula_sum 'C21 H18 N4 O2'
_chemical_formula_weight 358.39
_chemical_melting_point 415.0(10)
_chemical_name_common
;(E)-5-(4-Methylpyridin-2-yl)-2-phenyl-3-(phenylimino)-1,2,5-
oxadiazinan-4-one
;
_chemical_name_systematic
;
(E)-5-(4-Methylpyridin-2-yl)-2-phenyl-3-(phenylimino)-1,2,5-oxadiazinan-4-one
;
_space_group_IT_number 2
_symmetry_cell_setting triclinic
_symmetry_space_group_name_Hall '-P 1'
_symmetry_space_group_name_H-M 'P -1'
_atom_sites_solution_hydrogens geom
_atom_sites_solution_primary direct
_atom_sites_solution_secondary difmap
_audit_creation_method SHELXL-97
_cell_angle_alpha 116.607(2)
_cell_angle_beta 115.147(2)
_cell_angle_gamma 94.549(2)
_cell_formula_units_Z 2
_cell_length_a 10.3512(3)
_cell_length_b 10.5145(3)
_cell_length_c 10.8469(4)
_cell_measurement_reflns_used 2326
_cell_measurement_temperature 293(2)
_cell_measurement_theta_max 39.389
_cell_measurement_theta_min 2.910
_cell_volume 900.91(6)
_computing_cell_refinement 'HKL Scalepack (Otwinowski & Minor, 1997)'
_computing_data_collection 'Collect (Nonius BV, 1997-2000)'
_computing_data_reduction 'HKL DENZO and Scalepack (Otwinowski & Minor, 1997)'
_computing_molecular_graphics 'Ortep3 (Farrugia,1997)'
_computing_publication_material 'SHELXL-97 (Sheldrick, 1997)'
_computing_structure_refinement 'SHELXL-97 (Sheldrick, 1997)'
_computing_structure_solution 'SIR-92 (ALTOMARE et al., 1994)'
_diffrn_ambient_temperature 293(2)
_diffrn_detector_area_resol_mean 9
_diffrn_measured_fraction_theta_full 0.982
_diffrn_measured_fraction_theta_max 0.982
_diffrn_measurement_device '95mm CCD camera on \k-goniostat'
_diffrn_measurement_device_type KappaCCD
_diffrn_measurement_method '\f and \o scans to fill Ewald sphere'
_diffrn_radiation_monochromator 'horizontally mounted graphite crystal'
_diffrn_radiation_source 'fine-focus sealed tube'
_diffrn_radiation_type MoK\a
_diffrn_radiation_wavelength 0.71073
_diffrn_reflns_av_R_equivalents 0.0261
_diffrn_reflns_av_sigmaI/netI 0.0453
_diffrn_reflns_limit_h_max 13
_diffrn_reflns_limit_h_min -13
_diffrn_reflns_limit_k_max 13
_diffrn_reflns_limit_k_min -10
_diffrn_reflns_limit_l_max 12
_diffrn_reflns_limit_l_min -14
_diffrn_reflns_number 5519
_diffrn_reflns_theta_full 27.49
_diffrn_reflns_theta_max 27.49
_diffrn_reflns_theta_min 3.59
_exptl_absorpt_coefficient_mu 0.088
_exptl_absorpt_correction_T_max 0.9749
_exptl_absorpt_correction_T_min 0.9565
_exptl_absorpt_correction_type multi-scan
_exptl_absorpt_process_details 'HKL DENZO and Scalepack (Otwinowski & Minor, 1997)'
_exptl_crystal_colour yellow
_exptl_crystal_density_diffrn 1.321
_exptl_crystal_density_method 'not measured'
_exptl_crystal_description block
_exptl_crystal_F_000 376
_exptl_crystal_size_max 0.60
_exptl_crystal_size_mid 0.38
_exptl_crystal_size_min 0.25
_refine_diff_density_max 0.180
_refine_diff_density_min -0.181
_refine_diff_density_rms 0.035
_refine_ls_extinction_method none
_refine_ls_goodness_of_fit_ref 1.002
_refine_ls_hydrogen_treatment constr
_refine_ls_matrix_type full
_refine_ls_number_parameters 244
_refine_ls_number_reflns 4077
_refine_ls_number_restraints 0
_refine_ls_restrained_S_all 1.002
_refine_ls_R_factor_all 0.0705
_refine_ls_R_factor_gt 0.0482
_refine_ls_shift/su_max 0.000
_refine_ls_shift/su_mean 0.000
_refine_ls_structure_factor_coef Fsqd
_refine_ls_weighting_details 'w=1/[\s^2^(Fo^2^)+(0.0609P)^2^+0.2162P] where P=(Fo^2^+2Fc^2^)/3'
_refine_ls_weighting_scheme calc
_refine_ls_wR_factor_gt 0.1195
_refine_ls_wR_factor_ref 0.1351
_reflns_number_gt 3031
_reflns_number_total 4077
_reflns_threshold_expression >2sigma(I)
_cod_data_source_file c0nj00193g.txt
_cod_data_source_block (6b)
_cod_depositor_comments
;
The following automatic conversions were performed:

'_chemical_melting_point' value '414-416 K' was changed to
'415.0(10)' - the average value was taken and precision was
estimated.

'_geom_hbond_publ_flag' value 'Y' changed to 'y'
according to /home/saulius/struct/CIF-dictionaries/cif_core.dic
dictionary named 'cif_core.dic' version 2.4.2 from 2011-04-26 (3
times).

Automatic conversion script
Id: cif_fix_values 1891 2012-01-12 08:04:46Z andrius 
;
_cod_original_sg_symbol_H-M 'P -1 '
_cod_database_code 7053560

loop_
_symmetry_equiv_pos_as_xyz
'x, y, z'
'-x, -y, -z'

loop_
_atom_site_label
_atom_site_type_symbol
_atom_site_fract_x
_atom_site_fract_y
_atom_site_fract_z
_atom_site_U_iso_or_equiv
_atom_site_adp_type
_atom_site_occupancy
_atom_site_symmetry_multiplicity
_atom_site_calc_flag
_atom_site_refinement_flags
O1 O 0.38980(13) 0.17071(11) -0.02932(13) 0.0443(3) Uani 1 1 d .
N2 N 0.30162(16) 0.20689(14) 0.04425(16) 0.0423(3) Uani 1 1 d .
C3 C 0.29779(16) 0.12475(15) 0.11377(17) 0.0352(3) Uani 1 1 d .
N3 N 0.27148(16) 0.17404(14) 0.22745(15) 0.0416(3) Uani 1 1 d .
C4 C 0.31240(18) -0.03111(16) 0.02985(18) 0.0384(3) Uani 1 1 d .
O4 O 0.33336(15) -0.10304(12) 0.09377(14) 0.0528(3) Uani 1 1 d .
N5 N 0.29457(15) -0.08180(13) -0.11848(15) 0.0412(3) Uani 1 1 d .
C6 C 0.3067(2) 0.02594(17) -0.16773(19) 0.0460(4) Uani 1 1 d .
H6A H 0.3572 -0.0003 -0.2288 0.055 Uiso 1 1 calc R
H6B H 0.2066 0.0228 -0.2354 0.055 Uiso 1 1 calc R
C21 C 0.29530(17) 0.35499(16) 0.09364(17) 0.0373(3) Uani 1 1 d .
C22 C 0.1895(2) 0.39748(19) 0.1343(2) 0.0536(4) Uani 1 1 d .
H22 H 0.1273 0.3322 0.1382 0.064 Uiso 1 1 calc R
C23 C 0.1767(2) 0.5379(2) 0.1692(2) 0.0604(5) Uani 1 1 d .
H23 H 0.1056 0.5665 0.1971 0.072 Uiso 1 1 calc R
C24 C 0.2664(2) 0.63527(19) 0.1636(2) 0.0593(5) Uani 1 1 d .
H24 H 0.2566 0.7293 0.1870 0.071 Uiso 1 1 calc R
C25 C 0.3702(3) 0.5926(2) 0.1233(3) 0.0655(5) Uani 1 1 d .
H25 H 0.4309 0.6580 0.1182 0.079 Uiso 1 1 calc R
C26 C 0.3873(2) 0.45368(19) 0.0898(2) 0.0534(4) Uani 1 1 d .
H26 H 0.4604 0.4271 0.0647 0.064 Uiso 1 1 calc R
C31 C 0.24635(18) 0.08996(16) 0.29176(18) 0.0380(3) Uani 1 1 d .
C32 C 0.10568(19) -0.0107(2) 0.2193(2) 0.0495(4) Uani 1 1 d .
H32 H 0.0273 -0.0293 0.1226 0.059 Uiso 1 1 calc R
C33 C 0.0803(2) -0.0844(2) 0.2896(2) 0.0536(4) Uani 1 1 d .
H33 H -0.0148 -0.1530 0.2392 0.064 Uiso 1 1 calc R
C34 C 0.1944(2) -0.05695(19) 0.4331(2) 0.0522(4) Uani 1 1 d .
H34 H 0.1773 -0.1069 0.4799 0.063 Uiso 1 1 calc R
C35 C 0.3337(2) 0.0451(2) 0.5066(2) 0.0613(5) Uani 1 1 d .
H35 H 0.4118 0.0640 0.6037 0.074 Uiso 1 1 calc R
C36 C 0.3595(2) 0.1201(2) 0.4381(2) 0.0549(4) Uani 1 1 d .
H36 H 0.4537 0.1914 0.4908 0.066 Uiso 1 1 calc R
N51 N 0.33572(19) -0.24448(16) -0.31704(18) 0.0554(4) Uani 1 1 d .
C52 C 0.27954(18) -0.23327(16) -0.22490(18) 0.0412(4) Uani 1 1 d .
C53 C 0.2078(2) -0.35577(18) -0.2328(2) 0.0507(4) Uani 1 1 d .
H53 H 0.1701 -0.3421 -0.1654 0.061 Uiso 1 1 calc R
C54 C 0.1933(2) -0.49908(19) -0.3428(2) 0.0565(5) Uani 1 1 d .
C55 C 0.2528(2) -0.5113(2) -0.4383(2) 0.0633(5) Uani 1 1 d .
H55 H 0.2459 -0.6055 -0.5132 0.076 Uiso 1 1 calc R
C56 C 0.3220(3) -0.3837(2) -0.4220(2) 0.0659(5) Uani 1 1 d .
H56 H 0.3616 -0.3941 -0.4872 0.079 Uiso 1 1 calc R
C57 C 0.1159(3) -0.6361(2) -0.3567(3) 0.0906(8) Uani 1 1 d .
H57A H 0.0822 -0.6056 -0.2811 0.109 Uiso 0.50 1 calc PR
H57B H 0.1856 -0.6887 -0.3338 0.109 Uiso 0.50 1 calc PR
H57C H 0.0304 -0.7016 -0.4640 0.109 Uiso 0.50 1 calc PR
H57D H 0.1167 -0.7250 -0.4382 0.109 Uiso 0.50 1 calc PR
H57E H 0.0132 -0.6419 -0.3855 0.109 Uiso 0.50 1 calc PR
H57F H 0.1684 -0.6290 -0.2553 0.109 Uiso 0.50 1 calc PR

loop_
_atom_site_aniso_label
_atom_site_aniso_U_11
_atom_site_aniso_U_22
_atom_site_aniso_U_33
_atom_site_aniso_U_23
_atom_site_aniso_U_13
_atom_site_aniso_U_12
O1 0.0636(7) 0.0380(6) 0.0556(7) 0.0293(5) 0.0436(6) 0.0245(5)
N2 0.0667(9) 0.0355(6) 0.0542(8) 0.0306(6) 0.0449(7) 0.0276(6)
C3 0.0446(8) 0.0308(7) 0.0387(7) 0.0221(6) 0.0237(7) 0.0159(6)
N3 0.0624(8) 0.0348(6) 0.0442(7) 0.0249(6) 0.0351(7) 0.0223(6)
C4 0.0523(9) 0.0328(7) 0.0431(8) 0.0233(7) 0.0306(7) 0.0188(7)
O4 0.0917(9) 0.0412(6) 0.0583(7) 0.0363(6) 0.0513(7) 0.0354(6)
N5 0.0618(8) 0.0325(6) 0.0420(7) 0.0223(6) 0.0330(7) 0.0215(6)
C6 0.0734(11) 0.0398(8) 0.0450(8) 0.0280(7) 0.0388(9) 0.0275(8)
C21 0.0495(9) 0.0310(7) 0.0358(7) 0.0210(6) 0.0215(7) 0.0163(6)
C22 0.0713(12) 0.0434(9) 0.0745(12) 0.0378(9) 0.0511(10) 0.0282(8)
C23 0.0825(13) 0.0515(10) 0.0794(13) 0.0412(10) 0.0567(12) 0.0414(10)
C24 0.0917(14) 0.0382(9) 0.0671(12) 0.0332(9) 0.0484(11) 0.0337(9)
C25 0.0954(15) 0.0379(9) 0.0891(14) 0.0384(10) 0.0622(13) 0.0246(10)
C26 0.0657(11) 0.0402(9) 0.0721(12) 0.0329(9) 0.0454(10) 0.0216(8)
C31 0.0568(9) 0.0333(7) 0.0406(8) 0.0231(6) 0.0330(7) 0.0223(7)
C32 0.0498(10) 0.0553(10) 0.0490(9) 0.0351(8) 0.0220(8) 0.0172(8)
C33 0.0529(10) 0.0559(10) 0.0616(11) 0.0379(9) 0.0307(9) 0.0142(8)
C34 0.0757(12) 0.0489(10) 0.0497(9) 0.0329(8) 0.0390(9) 0.0205(9)
C35 0.0704(12) 0.0634(11) 0.0433(9) 0.0351(9) 0.0192(9) 0.0091(10)
C36 0.0556(11) 0.0554(10) 0.0469(9) 0.0310(8) 0.0195(8) 0.0054(8)
N51 0.0796(11) 0.0431(8) 0.0513(8) 0.0210(7) 0.0440(8) 0.0219(7)
C52 0.0495(9) 0.0350(8) 0.0384(8) 0.0173(7) 0.0242(7) 0.0173(7)
C53 0.0612(11) 0.0380(8) 0.0573(10) 0.0216(8) 0.0379(9) 0.0165(8)
C54 0.0603(11) 0.0356(9) 0.0610(11) 0.0180(8) 0.0304(9) 0.0130(8)
C55 0.0808(13) 0.0379(9) 0.0578(11) 0.0114(8) 0.0405(11) 0.0213(9)
C56 0.0942(15) 0.0501(10) 0.0595(11) 0.0194(9) 0.0544(12) 0.0254(10)
C57 0.118(2) 0.0376(11) 0.112(2) 0.0253(12) 0.0729(18) 0.0135(11)

loop_
_atom_type_symbol
_atom_type_description
_atom_type_scat_dispersion_real
_atom_type_scat_dispersion_imag
_atom_type_scat_source
C C 0.0033 0.0016 'International Tables Vol C Tables 4.2.6.8 and 6.1.1.4'
H H 0.0000 0.0000 'International Tables Vol C Tables 4.2.6.8 and 6.1.1.4'
N N 0.0061 0.0033 'International Tables Vol C Tables 4.2.6.8 and 6.1.1.4'
O O 0.0106 0.0060 'International Tables Vol C Tables 4.2.6.8 and 6.1.1.4'

loop_
_geom_angle_atom_site_label_1
_geom_angle_atom_site_label_2
_geom_angle_atom_site_label_3
_geom_angle
C6 O1 N2 106.6(1)
C3 N2 C21 128.6(1)
C3 N2 O1 111.9(1)
C21 N2 O1 112.7(1)
N3 C3 N2 120.4(1)
N3 C3 C4 125.3(1)
N2 C3 C4 114.0(1)
C3 N3 C31 124.2(1)
O4 C4 N5 124.2(1)
O4 C4 C3 119.6(1)
N5 C4 C3 116.2(1)
C4 N5 C52 123.6(1)
C4 N5 C6 119.4(1)
C52 N5 C6 116.7(1)
O1 C6 N5 108.6(1)
O1 C6 H6A 110.0
N5 C6 H6A 110.0
O1 C6 H6B 110.0
N5 C6 H6B 110.0
H6A C6 H6B 108.4
C26 C21 C22 119.5(1)
C26 C21 N2 120.1(1)
C22 C21 N2 120.3(1)
C21 C22 C23 119.5(2)
C21 C22 H22 120.3
C23 C22 H22 120.3
C24 C23 C22 121.3(2)
C24 C23 H23 119.4
C22 C23 H23 119.4
C25 C24 C23 119.0(2)
C25 C24 H24 120.5
C23 C24 H24 120.5
C24 C25 C26 121.2(2)
C24 C25 H25 119.4
C26 C25 H25 119.4
C21 C26 C25 119.7(2)
C21 C26 H26 120.2
C25 C26 H26 120.2
C32 C31 C36 118.9(1)
C32 C31 N3 121.1(1)
C36 C31 N3 119.7(1)
C31 C32 C33 120.4(2)
C31 C32 H32 119.8
C33 C32 H32 119.8
C34 C33 C32 120.5(2)
C34 C33 H33 119.7
C32 C33 H33 119.7
C33 C34 C35 119.1(2)
C33 C34 H34 120.4
C35 C34 H34 120.4
C34 C35 C36 120.7(2)
C34 C35 H35 119.6
C36 C35 H35 119.6
C31 C36 C35 120.4(2)
C31 C36 H36 119.8
C35 C36 H36 119.8
C52 N51 C56 116.8(2)
N51 C52 C53 123.8(1)
N51 C52 N5 113.9(1)
C53 C52 N5 122.3(1)
C52 C53 C54 118.8(2)
C52 C53 H53 120.6
C54 C53 H53 120.6
C55 C54 C53 117.7(2)
C55 C54 C57 121.4(2)
C53 C54 C57 121.0(2)
C56 C55 C54 119.5(2)
C56 C55 H55 120.3
C54 C55 H55 120.3
N51 C56 C55 123.5(2)
N51 C56 H56 118.2
C55 C56 H56 118.2
C54 C57 H57A 109.5
C54 C57 H57B 109.5
H57A C57 H57B 109.5
C54 C57 H57C 109.5
H57A C57 H57C 109.5
H57B C57 H57C 109.5
C54 C57 H57D 109.5
C54 C57 H57E 109.5
H57D C57 H57E 109.5
C54 C57 H57F 109.5
H57D C57 H57F 109.5
H57E C57 H57F 109.5

loop_
_geom_bond_atom_site_label_1
_geom_bond_atom_site_label_2
_geom_bond_distance
O1 C6 1.400(2)
O1 N2 1.420(2)
N2 C3 1.386(2)
N2 C21 1.420(2)
C3 N3 1.264(2)
C3 C4 1.535(2)
N3 C31 1.416(2)
C4 O4 1.211(2)
C4 N5 1.368(2)
N5 C52 1.433(2)
N5 C6 1.470(2)
C6 H6A 0.9700
C6 H6B 0.9700
C21 C26 1.379(2)
C21 C22 1.380(2)
C22 C23 1.383(2)
C22 H22 0.9300
C23 C24 1.367(3)
C23 H23 0.9300
C24 C25 1.359(3)
C24 H24 0.9300
C25 C26 1.385(2)
C25 H25 0.9300
C26 H26 0.9300
C31 C32 1.377(2)
C31 C36 1.379(2)
C32 C33 1.385(2)
C32 H32 0.9300
C33 C34 1.372(2)
C33 H33 0.9300
C34 C35 1.370(3)
C34 H34 0.9300
C35 C36 1.382(2)
C35 H35 0.9300
C36 H36 0.9300
N51 C52 1.323(2)
N51 C56 1.340(2)
C52 C53 1.383(2)
C53 C54 1.385(2)
C53 H53 0.9300
C54 C55 1.381(3)
C54 C57 1.503(3)
C55 C56 1.368(3)
C55 H55 0.9300
C56 H56 0.9300
C57 H57A 0.9600
C57 H57B 0.9600
C57 H57C 0.9600
C57 H57D 0.9600
C57 H57E 0.9600
C57 H57F 0.9600

loop_
_geom_hbond_atom_site_label_D
_geom_hbond_atom_site_label_H
_geom_hbond_atom_site_label_A
_geom_hbond_distance_DH
_geom_hbond_distance_HA
_geom_hbond_distance_DA
_geom_hbond_angle_DHA
_geom_hbond_publ_flag
C53 H53 O4 0.93 2.46 2.899(2) 109 y
C6 H6A N51 0.97 2.26 2.687(2) 106 y
C22 H22 N3 0.93 2.56 2.996(2) 109 y

loop_
_geom_torsion_atom_site_label_1
_geom_torsion_atom_site_label_2
_geom_torsion_atom_site_label_3
_geom_torsion_atom_site_label_4
_geom_torsion
C6 O1 N2 C3 71.6(2)
C6 O1 N2 C21 -134.7(1)
C21 N2 C3 N3 7.5(2)
O1 N2 C3 N3 155.9(1)
C21 N2 C3 C4 -178.1(1)
O1 N2 C3 C4 -29.7(2)
N2 C3 N3 C31 171.6(1)
C4 C3 N3 C31 -2.2(2)
N3 C3 C4 O4 -17.0(2)
N2 C3 C4 O4 168.9(2)
N3 C3 C4 N5 160.6(2)
N2 C3 C4 N5 -13.5(2)
O4 C4 N5 C52 8.2(3)
C3 C4 N5 C52 -169.3(1)
O4 C4 N5 C6 -165.2(2)
C3 C4 N5 C6 17.3(2)
N2 O1 C6 N5 -65.5(2)
C4 N5 C6 O1 22.0(2)
C52 N5 C6 O1 -151.9(1)
C3 N2 C21 C26 138.8(2)
O1 N2 C21 C26 -9.4(2)
C3 N2 C21 C22 -46.0(2)
O1 N2 C21 C22 165.7(1)
C26 C21 C22 C23 0.5(3)
N2 C21 C22 C23 -174.7(2)
C21 C22 C23 C24 0.3(3)
C22 C23 C24 C25 -0.2(3)
C23 C24 C25 C26 -0.6(3)
C22 C21 C26 C25 -1.3(3)
N2 C21 C26 C25 173.8(2)
C24 C25 C26 C21 1.4(3)
C3 N3 C31 C32 -83.0(2)
C3 N3 C31 C36 103.9(2)
C36 C31 C32 C33 -2.4(2)
N3 C31 C32 C33 -175.5(2)
C31 C32 C33 C34 0.7(3)
C32 C33 C34 C35 0.4(3)
C33 C34 C35 C36 0.3(3)
C32 C31 C36 C35 3.0(3)
N3 C31 C36 C35 176.3(2)
C34 C35 C36 C31 -2.0(3)
C56 N51 C52 C53 -0.6(3)
C56 N51 C52 N5 -178.5(2)
C4 N5 C52 N51 -148.6(2)
C6 N5 C52 N51 24.9(2)
C4 N5 C52 C53 33.5(2)
C6 N5 C52 C53 -153.0(2)
N51 C52 C53 C54 0.0(3)
N5 C52 C53 C54 177.8(2)
C52 C53 C54 C55 0.5(3)
C52 C53 C54 C57 -179.8(2)
C53 C54 C55 C56 -0.4(3)
C57 C54 C55 C56 179.9(2)
C52 N51 C56 C55 0.7(3)
C54 C55 C56 N51 -0.2(3)
